data_2018371
loop_
_publ_author_name
'Stevanovi\'c, Dragana'
'Pejovi\'c, Anka'
'Novakovi\'c, Sladjana B.'
'Bogdanovi\'c, Goran A.'
'Divjakovi\'c, Vladimir'
'Vuki\'cevi\'c, Rastko D.'

_publ_section_title
;
 A new polymorph of 1-ferrocenyl-3-(3-nitroanilino)propan-1-one
;
_journal_coeditor_code FA3265
_journal_issue 2
_journal_name_full 'Acta Crystallographica Section C'
_journal_page_first m37
_journal_page_last m40
_journal_paper_doi 10.1107/S0108270112000765
_journal_volume 68
_journal_year 2012
_chemical_formula_iupac '[Fe (C5 H5) (C14 H13 N2 O3)]'
_chemical_formula_moiety 'C19 H18 Fe N2 O3'
_chemical_formula_sum 'C19 H18 Fe N2 O3'
_chemical_formula_weight 378.20
_chemical_name_systematic ?
_space_group_IT_number 2
_symmetry_cell_setting triclinic
_symmetry_space_group_name_Hall '-P 1'
_symmetry_space_group_name_H-M 'P -1'
_atom_sites_solution_hydrogens geom
_atom_sites_solution_primary direct
_atom_sites_solution_secondary difmap
_audit_creation_method SHELXL-97
_cell_angle_alpha 73.805(5)
_cell_angle_beta 81.350(4)
_cell_angle_gamma 75.891(5)
_cell_formula_units_Z 2
_cell_length_a 7.6075(3)
_cell_length_b 10.1342(7)
_cell_length_c 11.9062(6)
_cell_measurement_reflns_used 3324
_cell_measurement_temperature 293(2)
_cell_measurement_theta_max 29.0264
_cell_measurement_theta_min 3.1159
_cell_volume 851.55(8)
_computing_cell_refinement
;
CrysAlis PRO (Oxford Diffraction, 2009)
;
_computing_data_collection
;
CrysAlis PRO (Oxford Diffraction, 2009)
;
_computing_data_reduction
;
CrysAlis PRO (Oxford Diffraction, 2009)
;
_computing_molecular_graphics 'ORTEP-3 (Farrugia, 1997) and Mercury (Macrae <i>et al.</i>, 2006)'
_computing_publication_material 'WinGX (Farrugia, 1999), PLATON (Spek, 2009) and PARST (Nardelli, 1995)'
_computing_structure_refinement 'SHELXL97 (Sheldrick, 2008)'
_computing_structure_solution 'SHELXS97 (Sheldrick, 2008)'
_diffrn_ambient_temperature 293(2)
_diffrn_detector_area_resol_mean 16.3280
_diffrn_measured_fraction_theta_full 0.997
_diffrn_measured_fraction_theta_max 0.851
_diffrn_measurement_device_type 'Oxford Diffraction Xcalibur Sapphire3 Gemini'
_diffrn_measurement_method '\w scans'
_diffrn_radiation_monochromator graphite
_diffrn_radiation_source 'Enhance (Mo) X-ray Source'
_diffrn_radiation_type MoK\a
_diffrn_radiation_wavelength 0.71073
_diffrn_reflns_av_R_equivalents 0.0214
_diffrn_reflns_av_sigmaI/netI 0.0371
_diffrn_reflns_limit_h_max 10
_diffrn_reflns_limit_h_min -10
_diffrn_reflns_limit_k_max 12
_diffrn_reflns_limit_k_min -13
_diffrn_reflns_limit_l_max 16
_diffrn_reflns_limit_l_min -15
_diffrn_reflns_number 6735
_diffrn_reflns_theta_full 26.00
_diffrn_reflns_theta_max 29.09
_diffrn_reflns_theta_min 3.12
_exptl_absorpt_coefficient_mu 0.906
_exptl_absorpt_correction_T_max 1.00000
_exptl_absorpt_correction_T_min 0.93273
_exptl_absorpt_correction_type multi-scan
_exptl_absorpt_process_details
;
(CrysAlis PRO; Oxford Diffraction, 2009)
;
_exptl_crystal_colour orange
_exptl_crystal_density_diffrn 1.475
_exptl_crystal_density_method 'not measured'
_exptl_crystal_description prismatic
_exptl_crystal_F_000 392
_exptl_crystal_size_max 0.22
_exptl_crystal_size_mid 0.18
_exptl_crystal_size_min 0.15
_refine_diff_density_max 0.210
_refine_diff_density_min -0.340
_refine_ls_extinction_method none
_refine_ls_goodness_of_fit_ref 1.050
_refine_ls_hydrogen_treatment constr
_refine_ls_matrix_type full
_refine_ls_number_parameters 227
_refine_ls_number_reflns 3884
_refine_ls_number_restraints 0
_refine_ls_restrained_S_all 1.050
_refine_ls_R_factor_all 0.0562
_refine_ls_R_factor_gt 0.0418
_refine_ls_shift/su_max 0.001
_refine_ls_shift/su_mean 0.000
_refine_ls_structure_factor_coef Fsqd
_refine_ls_weighting_details 'calc w=1/[\s^2^(Fo^2^)+(0.0311P)^2^+0.2595P] where P=(Fo^2^+2Fc^2^)/3'
_refine_ls_weighting_scheme calc
_refine_ls_wR_factor_gt 0.0831
_refine_ls_wR_factor_ref 0.0911
_reflns_number_gt 3147
_reflns_number_total 3884
_reflns_threshold_expression I>2\s(I)
_cod_data_source_file fa3265.cif
_cod_data_source_block I
_cod_database_code 2018371
_cod_database_fobs_code 2018371

loop_
_symmetry_equiv_pos_as_xyz
'x, y, z'
'-x, -y, -z'

loop_
_atom_site_type_symbol
_atom_site_label
_atom_site_fract_x
_atom_site_fract_y
_atom_site_fract_z
_atom_site_U_iso_or_equiv
_atom_site_adp_type
_atom_site_calc_flag
_atom_site_refinement_flags
_atom_site_occupancy
_atom_site_symmetry_multiplicity
Fe Fe1 0.65225(4) 1.14397(4) 0.76098(3) 0.04718(12) Uani d . 1 1
O O1 0.3426(2) 1.05452(16) 0.58461(12) 0.0457(4) Uani d . 1 1
O O2 0.7072(3) 0.4375(3) 1.02377(17) 0.1031(9) Uani d . 1 1
O O3 0.9843(3) 0.3401(2) 0.99515(18) 0.0869(7) Uani d . 1 1
N N1 0.5278(2) 0.74588(19) 0.63420(15) 0.0452(4) Uani d . 1 1
H H1N 0.5435 0.8068 0.5689 0.052(7) Uiso d R 1 1
N N2 0.8463(3) 0.4210(2) 0.96107(18) 0.0563(5) Uani d . 1 1
C C1 0.3961(3) 1.1380(2) 0.73799(18) 0.0405(5) Uani d . 1 1
C C2 0.4113(3) 1.1279(3) 0.8591(2) 0.0543(6) Uani d . 1 1
H H2 0.3909 1.0538 0.9227 0.065 Uiso calc R 1 1
C C3 0.4630(3) 1.2508(3) 0.8638(3) 0.0665(8) Uani d . 1 1
H H3 0.4821 1.2717 0.9317 0.080 Uiso calc R 1 1
C C4 0.4807(3) 1.3363(3) 0.7493(3) 0.0654(8) Uani d . 1 1
H H4 0.5142 1.4229 0.7285 0.078 Uiso calc R 1 1
C C5 0.4391(3) 1.2689(2) 0.6712(2) 0.0507(6) Uani d . 1 1
H H5 0.4395 1.3034 0.5901 0.061 Uiso calc R 1 1
C C6 0.8310(3) 0.9880(4) 0.7031(4) 0.0887(12) Uani d . 1 1
H H6 0.7999 0.9234 0.6715 0.106 Uiso calc R 1 1
C C7 0.8465(4) 0.9725(5) 0.8219(5) 0.1093(15) Uani d . 1 1
H H7 0.8287 0.8963 0.8841 0.131 Uiso calc R 1 1
C C8 0.8947(4) 1.0964(6) 0.8277(4) 0.1076(16) Uani d . 1 1
H H8 0.9140 1.1171 0.8956 0.129 Uiso calc R 1 1
C C9 0.9079(4) 1.1790(4) 0.7183(5) 0.0945(12) Uani d . 1 1
H H9 0.9385 1.2666 0.6980 0.113 Uiso calc R 1 1
C C10 0.8695(4) 1.1147(4) 0.6416(3) 0.0796(9) Uani d . 1 1
H H10 0.8694 1.1509 0.5607 0.096 Uiso calc R 1 1
C C11 0.3621(2) 1.0305(2) 0.68866(17) 0.0366(4) Uani d . 1 1
C C12 0.3518(3) 0.8879(2) 0.76954(17) 0.0411(5) Uani d . 1 1
H H12A 0.2399 0.8962 0.8208 0.049 Uiso calc R 1 1
H H12B 0.4526 0.8567 0.8184 0.049 Uiso calc R 1 1
C C13 0.3575(3) 0.7786(2) 0.70398(19) 0.0437(5) Uani d . 1 1
H H13A 0.3359 0.6930 0.7603 0.052 Uiso calc R 1 1
H H13B 0.2595 0.8120 0.6528 0.052 Uiso calc R 1 1
C C14 0.6844(3) 0.6661(2) 0.68266(17) 0.0370(4) Uani d . 1 1
C C15 0.6878(3) 0.5892(2) 0.79941(17) 0.0372(4) Uani d . 1 1
H H15 0.5823 0.5943 0.8503 0.045 Uiso calc R 1 1
C C16 0.8500(3) 0.5051(2) 0.83859(18) 0.0418(5) Uani d . 1 1
C C17 1.0115(3) 0.4946(3) 0.7700(2) 0.0532(6) Uani d . 1 1
H H17 1.1186 0.4375 0.7995 0.064 Uiso calc R 1 1
C C18 1.0078(3) 0.5730(3) 0.6546(2) 0.0573(6) Uani d . 1 1
H H18 1.1151 0.5688 0.6053 0.069 Uiso calc R 1 1
C C19 0.8502(3) 0.6564(2) 0.6113(2) 0.0491(5) Uani d . 1 1
H H19 0.8523 0.7077 0.5333 0.059 Uiso calc R 1 1

loop_
_atom_site_aniso_label
_atom_site_aniso_U_11
_atom_site_aniso_U_22
_atom_site_aniso_U_33
_atom_site_aniso_U_12
_atom_site_aniso_U_13
_atom_site_aniso_U_23
Fe1 0.03079(17) 0.0510(2) 0.0608(2) -0.00111(13) -0.00370(14) -0.02243(17)
O1 0.0540(9) 0.0431(9) 0.0344(8) -0.0106(7) -0.0079(7) 0.0017(7)
O2 0.0606(12) 0.149(2) 0.0507(11) -0.0027(13) 0.0005(10) 0.0338(13)
O3 0.0794(14) 0.0777(14) 0.0735(13) 0.0178(11) -0.0269(11) 0.0099(11)
N1 0.0509(11) 0.0401(10) 0.0340(9) -0.0045(8) -0.0047(8) 0.0034(8)
N2 0.0564(12) 0.0531(12) 0.0493(12) -0.0059(10) -0.0157(10) 0.0042(10)
C1 0.0281(9) 0.0457(12) 0.0430(11) 0.0004(9) -0.0023(8) -0.0115(10)
C2 0.0362(11) 0.0757(18) 0.0486(13) -0.0006(11) -0.0015(10) -0.0228(13)
C3 0.0430(13) 0.089(2) 0.0768(19) 0.0073(13) -0.0108(13) -0.0511(18)
C4 0.0497(14) 0.0538(16) 0.101(2) 0.0021(12) -0.0154(14) -0.0401(17)
C5 0.0471(12) 0.0414(13) 0.0608(15) -0.0001(10) -0.0118(11) -0.0125(12)
C6 0.0354(14) 0.074(2) 0.174(4) -0.0085(14) 0.0154(19) -0.074(3)
C7 0.0495(18) 0.084(3) 0.136(4) 0.0258(18) 0.009(2) 0.022(3)
C8 0.0435(17) 0.167(5) 0.119(3) 0.025(2) -0.029(2) -0.076(3)
C9 0.0391(15) 0.089(3) 0.174(4) -0.0163(15) 0.004(2) -0.068(3)
C10 0.0491(15) 0.098(3) 0.089(2) -0.0133(16) 0.0176(14) -0.034(2)
C11 0.0241(9) 0.0412(11) 0.0359(11) -0.0002(8) -0.0004(8) -0.0031(9)
C12 0.0324(10) 0.0460(12) 0.0340(10) -0.0046(9) 0.0015(8) 0.0016(10)
C13 0.0390(11) 0.0401(12) 0.0447(12) -0.0097(9) -0.0098(9) 0.0055(10)
C14 0.0446(11) 0.0294(10) 0.0361(10) -0.0107(9) -0.0018(9) -0.0054(9)
C15 0.0381(10) 0.0331(10) 0.0364(10) -0.0081(8) -0.0002(8) -0.0037(9)
C16 0.0436(11) 0.0367(11) 0.0408(11) -0.0072(9) -0.0060(9) -0.0029(10)
C17 0.0399(12) 0.0497(14) 0.0623(15) 0.0006(10) -0.0055(11) -0.0099(12)
C18 0.0455(13) 0.0587(16) 0.0588(15) -0.0101(11) 0.0130(11) -0.0106(13)
C19 0.0539(13) 0.0451(13) 0.0410(12) -0.0115(11) 0.0053(10) -0.0032(10)

loop_
_atom_type_symbol
_atom_type_description
_atom_type_scat_dispersion_real
_atom_type_scat_dispersion_imag
_atom_type_scat_source
C C 0.0033 0.0016 'International Tables Vol C Tables 4.2.6.8 and 6.1.1.4'
H H 0.0000 0.0000 'International Tables Vol C Tables 4.2.6.8 and 6.1.1.4'
N N 0.0061 0.0033 'International Tables Vol C Tables 4.2.6.8 and 6.1.1.4'
O O 0.0106 0.0060 'International Tables Vol C Tables 4.2.6.8 and 6.1.1.4'
Fe Fe 0.3463 0.8444 'International Tables Vol C Tables 4.2.6.8 and 6.1.1.4'

loop_
_geom_angle_atom_site_label_1
_geom_angle_atom_site_label_2
_geom_angle_atom_site_label_3
_geom_angle
_geom_angle_publ_flag
C8 Fe1 C7 40.97(17) ?
C8 Fe1 C1 161.33(19) ?
C7 Fe1 C1 124.49(16) ?
C8 Fe1 C6 67.42(15) ?
C7 Fe1 C6 40.40(15) ?
C1 Fe1 C6 109.31(11) ?
C8 Fe1 C9 38.80(16) ?
C7 Fe1 C9 66.91(16) ?
C1 Fe1 C9 158.51(16) ?
C6 Fe1 C9 66.26(13) ?
C8 Fe1 C10 66.02(15) ?
C7 Fe1 C10 66.90(15) ?
C1 Fe1 C10 124.00(11) ?
C6 Fe1 C10 39.34(14) ?
C9 Fe1 C10 39.16(13) ?
C8 Fe1 C5 156.4(2) ?
C7 Fe1 C5 159.91(19) ?
C1 Fe1 C5 41.22(9) ?
C6 Fe1 C5 123.04(15) ?
C9 Fe1 C5 121.83(16) ?
C10 Fe1 C5 107.46(12) ?
C8 Fe1 C2 124.46(16) ?
C7 Fe1 C2 109.85(13) ?
C1 Fe1 C2 41.43(8) ?
C6 Fe1 C2 126.30(13) ?
C9 Fe1 C2 158.25(15) ?
C10 Fe1 C2 161.49(13) ?
C5 Fe1 C2 68.98(10) ?
C8 Fe1 C4 121.81(17) ?
C7 Fe1 C4 159.3(2) ?
C1 Fe1 C4 68.69(10) ?
C6 Fe1 C4 157.15(17) ?
C9 Fe1 C4 106.76(13) ?
C10 Fe1 C4 121.55(14) ?
C5 Fe1 C4 40.35(10) ?
C2 Fe1 C4 68.26(12) ?
C8 Fe1 C3 108.47(13) ?
C7 Fe1 C3 125.06(17) ?
C1 Fe1 C3 68.66(9) ?
C6 Fe1 C3 162.16(17) ?
C9 Fe1 C3 122.25(13) ?
C10 Fe1 C3 156.63(14) ?
C5 Fe1 C3 67.93(10) ?
C2 Fe1 C3 40.46(11) ?
C4 Fe1 C3 40.12(12) ?
C14 N1 H1N 115.2 ?
C13 N1 H1N 115.9 ?
O2 N2 O3 122.8(2) ?
O2 N2 C16 118.67(19) ?
O3 N2 C16 118.5(2) ?
C5 C1 C2 107.1(2) ?
C5 C1 C11 125.22(19) ?
C2 C1 C11 127.4(2) ?
C5 C1 Fe1 69.76(12) ?
C2 C1 Fe1 69.70(12) ?
C11 C1 Fe1 121.05(13) ?
C3 C2 C1 107.5(2) ?
C3 C2 Fe1 70.23(14) ?
C1 C2 Fe1 68.87(12) ?
C3 C2 H2 126.3 ?
C1 C2 H2 126.3 ?
Fe1 C2 H2 126.2 ?
C4 C3 C2 108.8(2) ?
C4 C3 Fe1 69.85(15) ?
C2 C3 Fe1 69.32(13) ?
C4 C3 H3 125.6 ?
C2 C3 H3 125.6 ?
Fe1 C3 H3 126.8 ?
C3 C4 C5 108.5(3) ?
C3 C4 Fe1 70.02(15) ?
C5 C4 Fe1 69.41(13) ?
C3 C4 H4 125.8 ?
C5 C4 H4 125.8 ?
Fe1 C4 H4 126.4 ?
C4 C5 C1 108.1(2) ?
C4 C5 Fe1 70.25(14) ?
C1 C5 Fe1 69.02(12) ?
C4 C5 H5 125.9 ?
C1 C5 H5 125.9 ?
Fe1 C5 H5 126.4 ?
C10 C6 C7 108.0(3) ?
C10 C6 Fe1 70.60(17) ?
C7 C6 Fe1 69.76(18) ?
C10 C6 H6 126.0 ?
C7 C6 H6 126.0 ?
Fe1 C6 H6 125.2 ?
C6 C7 C8 105.8(4) ?
C6 C7 Fe1 69.84(18) ?
C8 C7 Fe1 69.16(18) ?
C6 C7 H7 127.1 ?
C8 C7 H7 127.1 ?
Fe1 C7 H7 125.5 ?
C9 C8 C7 108.2(4) ?
C9 C8 Fe1 71.07(19) ?
C7 C8 Fe1 69.87(19) ?
C9 C8 H8 125.9 ?
C7 C8 H8 125.9 ?
Fe1 C8 H8 124.8 ?
C8 C9 C10 109.4(4) ?
C8 C9 Fe1 70.1(2) ?
C10 C9 Fe1 70.64(17) ?
C8 C9 H9 125.3 ?
C10 C9 H9 125.3 ?
Fe1 C9 H9 125.5 ?
C9 C10 C6 108.7(4) ?
C9 C10 Fe1 70.20(18) ?
C6 C10 Fe1 70.06(17) ?
C9 C10 H10 125.7 ?
C6 C10 H10 125.7 ?
Fe1 C10 H10 125.7 ?
O1 C11 C1 121.19(19) yes
O1 C11 C12 120.3(2) yes
N1 C13 C12 114.00(18) yes
C14 N1 C13 122.85(17) yes
C1 C11 C12 118.54(18) yes
C11 C12 C13 112.79(17) yes
C11 C12 H12A 109.0 ?
C13 C12 H12A 109.0 ?
C11 C12 H12B 109.0 ?
C13 C12 H12B 109.0 ?
H12A C12 H12B 107.8 ?
N1 C13 H13A 108.8 ?
C12 C13 H13A 108.8 ?
N1 C13 H13B 108.8 ?
C12 C13 H13B 108.8 ?
H13A C13 H13B 107.6 ?
N1 C14 C15 123.11(19) ?
N1 C14 C19 119.36(19) ?
C15 C14 C19 117.49(19) ?
C16 C15 C14 119.03(19) ?
C16 C15 H15 120.5 ?
C14 C15 H15 120.5 ?
C17 C16 C15 123.9(2) ?
C17 C16 N2 118.69(19) ?
C15 C16 N2 117.38(19) ?
C16 C17 C18 116.7(2) ?
C16 C17 H17 121.6 ?
C18 C17 H17 121.6 ?
C19 C18 C17 121.5(2) ?
C19 C18 H18 119.2 ?
C17 C18 H18 119.2 ?
C18 C19 C14 121.3(2) ?
C18 C19 H19 119.4 ?
C14 C19 H19 119.4 ?

loop_
_geom_bond_atom_site_label_1
_geom_bond_atom_site_label_2
_geom_bond_distance
_geom_bond_publ_flag
Fe1 C8 2.015(3) ?
Fe1 C7 2.024(3) ?
Fe1 C1 2.025(2) ?
Fe1 C6 2.025(3) ?
Fe1 C9 2.026(3) ?
Fe1 C10 2.032(3) ?
Fe1 C5 2.035(2) ?
Fe1 C2 2.036(2) ?
Fe1 C4 2.046(2) ?
Fe1 C3 2.048(2) ?
O1 C11 1.219(2) yes
O2 N2 1.205(3) yes
O3 N2 1.209(2) yes
N1 C13 1.449(3) yes
N1 C14 1.372(3) yes
N1 H1N 0.8600 ?
N2 C16 1.470(3) yes
C1 C5 1.429(3) ?
C1 C2 1.437(3) ?
C1 C11 1.463(3) yes
C2 C3 1.412(4) ?
C2 H2 0.9300 ?
C3 C4 1.404(4) ?
C3 H3 0.9300 ?
C4 C5 1.407(3) ?
C4 H4 0.9300 ?
C5 H5 0.9300 ?
C6 C10 1.366(5) ?
C6 C7 1.398(5) ?
C6 H6 0.9300 ?
C7 C8 1.413(6) ?
C7 H7 0.9300 ?
C8 C9 1.342(5) ?
C8 H8 0.9300 ?
C9 C10 1.360(4) ?
C9 H9 0.9300 ?
C10 H10 0.9300 ?
C11 C12 1.509(3) yes
C12 C13 1.512(3) yes
C12 H12A 0.9700 ?
C12 H12B 0.9700 ?
C13 H13A 0.9700 ?
C13 H13B 0.9700 ?
C14 C15 1.392(3) ?
C14 C19 1.409(3) ?
C15 C16 1.380(3) ?
C15 H15 0.9300 ?
C16 C17 1.368(3) ?
C17 C18 1.382(3) ?
C17 H17 0.9300 ?
C18 C19 1.366(3) ?
C18 H18 0.9300 ?
C19 H19 0.9300 ?

loop_
_geom_torsion_atom_site_label_1
_geom_torsion_atom_site_label_2
_geom_torsion_atom_site_label_3
_geom_torsion_atom_site_label_4
_geom_torsion
O1 C11 C1 C5 -10.7(3)
C1 C11 C12 C13 -167.40(16)
C11 C12 C13 N1 65.2(2)
C12 C13 N1 C14 74.4(3)
N1 C14 C15 C16 176.06(19)
C13 N1 C14 C15 11.7(3)
C13 N1 C14 C19 -170.5(2)
C1 C11 C12 C13 -167.40(16)
C14 N1 C13 C12 74.4(3)
C2 C1 C11 C12 -4.0(3)
C5 C1 C11 O1 -10.7(3)
C5 C1 C11 C12 169.19(18)
O1 C11 C12 C13 12.5(3)
O2 N2 C16 C15 -6.0(3)
O2 N2 C16 C17 174.9(3)
O3 N2 C16 C15 175.5(2)
O3 N2 C16 C17 -3.7(3)
C11 C1 C5 C4 -173.94(18)
